data_7249748
loop_
_publ_author_name
'Zheng, Yongpeng'
'Wu, Yaodan'
'Li, Jianxiao'
'Wu, Wanqing'
'Yang, Shaorong'
'Qi, Chaorong'
'Jiang, Huanfeng'

_publ_section_title
;
 Palladium-catalyzed amination oxidation of electron-rich olefins in green
 media
;
_journal_name_full 'Green Chemistry'
_journal_paper_doi 10.1039/D4GC05771F
_journal_year 2024
_chemical_formula_moiety 'C10 H11 F I N O2'
_chemical_formula_sum 'C10 H11 F I N O2'
_chemical_formula_weight 323.10
_space_group_crystal_system triclinic
_space_group_IT_number 2
_space_group_name_Hall '-P 1'
_space_group_name_H-M_alt 'P -1'
_atom_sites_solution_hydrogens geom
_atom_sites_solution_primary dual
_audit_creation_date 2019-10-19
_audit_creation_method
;
Olex2 1.2
(compiled 2018.05.29 svn.r3508 for OlexSys, GUI svn.r5506)
;
_audit_update_record
;
2020-08-10 deposited with the CCDC.	2024-12-30 downloaded from the CCDC.
;
_cell_angle_alpha 100.883(2)
_cell_angle_beta 93.120(2)
_cell_angle_gamma 118.456(2)
_cell_formula_units_Z 2
_cell_length_a 7.5850(5)
_cell_length_b 7.9584(4)
_cell_length_c 10.8239(6)
_cell_measurement_reflns_used 5079
_cell_measurement_temperature 170
_cell_measurement_theta_max 26.430
_cell_measurement_theta_min 3.003
_cell_volume 556.16(6)
_computing_cell_refinement 'SAINT V8.38A (?, 2016)'
_computing_data_reduction 'SAINT V8.38A (?, 2016)'
_computing_molecular_graphics 'Olex2 (Dolomanov et al., 2009)'
_computing_publication_material 'Olex2 (Dolomanov et al., 2009)'
_computing_structure_refinement 'ShelXL (Sheldrick, 2015)'
_computing_structure_solution 'ShelXT (Sheldrick, 2015)'
_diffrn_ambient_temperature 170
_diffrn_measured_fraction_theta_full 0.992
_diffrn_measured_fraction_theta_max 0.982
_diffrn_measurement_device_type 'D8 VENTURE '
_diffrn_radiation_type MoK\a
_diffrn_radiation_wavelength 0.71073
_diffrn_reflns_av_R_equivalents 0.0250
_diffrn_reflns_av_unetI/netI 0.0274
_diffrn_reflns_Laue_measured_fraction_full 0.992
_diffrn_reflns_Laue_measured_fraction_max 0.982
_diffrn_reflns_limit_h_max 9
_diffrn_reflns_limit_h_min -9
_diffrn_reflns_limit_k_max 9
_diffrn_reflns_limit_k_min -9
_diffrn_reflns_limit_l_max 13
_diffrn_reflns_limit_l_min -12
_diffrn_reflns_number 6262
_diffrn_reflns_point_group_measured_fraction_full 0.992
_diffrn_reflns_point_group_measured_fraction_max 0.982
_diffrn_reflns_theta_full 25.242
_diffrn_reflns_theta_max 26.452
_diffrn_reflns_theta_min 3.003
_exptl_absorpt_coefficient_mu 2.873
_exptl_absorpt_correction_T_max 0.7454
_exptl_absorpt_correction_T_min 0.5804
_exptl_absorpt_correction_type multi-scan
_exptl_absorpt_process_details
'SADABS-2016/2 (Bruker,2016/2) was used for absorption correction. wR2(int) was 0.0700 before and 0.0372 after correction. The Ratio of minimum to maximum transmission is 0.7786. The \l/2 correction factor is Not present.'
_exptl_crystal_colour colourless
_exptl_crystal_colour_primary colourless
_exptl_crystal_density_diffrn 1.929
_exptl_crystal_description block
_exptl_crystal_F_000 312
_exptl_crystal_size_max 0.19
_exptl_crystal_size_mid 0.12
_exptl_crystal_size_min 0.08
_refine_diff_density_max 0.525
_refine_diff_density_min -0.526
_refine_diff_density_rms 0.067
_refine_ls_extinction_method none
_refine_ls_goodness_of_fit_ref 1.069
_refine_ls_hydrogen_treatment constr
_refine_ls_matrix_type full
_refine_ls_number_parameters 137
_refine_ls_number_reflns 2248
_refine_ls_number_restraints 0
_refine_ls_restrained_S_all 1.069
_refine_ls_R_factor_all 0.0198
_refine_ls_R_factor_gt 0.0180
_refine_ls_shift/su_max 0.002
_refine_ls_shift/su_mean 0.000
_refine_ls_structure_factor_coef Fsqd
_refine_ls_weighting_details 'w=1/[\s^2^(Fo^2^)+(0.0116P)^2^+0.2823P] where P=(Fo^2^+2Fc^2^)/3'
_refine_ls_weighting_scheme calc
_refine_ls_wR_factor_gt 0.0401
_refine_ls_wR_factor_ref 0.0410
_reflns_Friedel_coverage 0.000
_reflns_number_gt 2135
_reflns_number_total 2248
_reflns_threshold_expression 'I > 2\s(I)'
_cod_data_source_file d4gc05771f2.cif
_cod_data_source_block 220191062_0m
_cod_database_code 7249748
_shelx_shelxl_version_number 2018/3
_shelx_space_group_comment
;
The symmetry employed for this shelxl refinement is uniquely defined
by the following loop, which should always be used as a source of
symmetry information in preference to the above space-group names.
They are only intended as comments.
;
_shelx_estimated_absorpt_t_max 0.803
_shelx_estimated_absorpt_t_min 0.611
_olex2_refinement_description
;
1. Fixed Uiso
 At 1.2 times of:
  All C(H) groups, All C(H,H) groups, All N(H) groups
 At 1.5 times of:
  All C(H,H,H) groups
2.a Secondary CH2 refined with riding coordinates:
 C4(H4A,H4B), C2(H2A,H2B)
2.b Aromatic/amide H refined with riding coordinates:
 N1(H1), C6(H6), C9(H9), C7(H7)
2.c Idealised Me refined as rotating group:
 C1(H1A,H1B,H1C)
;
_olex2_submission_special_instructions 'No special instructions were received'

loop_
_space_group_symop_operation_xyz
'x, y, z'
'-x, -y, -z'

loop_
_atom_site_label
_atom_site_type_symbol
_atom_site_fract_x
_atom_site_fract_y
_atom_site_fract_z
_atom_site_U_iso_or_equiv
_atom_site_adp_type
_atom_site_occupancy
_atom_site_site_symmetry_order
_atom_site_calc_flag
_atom_site_refinement_flags_posn
_atom_site_refinement_flags_adp
_atom_site_refinement_flags_occupancy
_atom_site_disorder_assembly
_atom_site_disorder_group
I1 I 0.92269(2) 0.86074(2) 0.67946(2) 0.02757(6) Uani 1 1 d . . . . .
F1 F 0.3257(2) 0.3965(2) 0.90494(14) 0.0449(4) Uani 1 1 d . . . . .
O2 O 0.2912(2) 0.7894(2) 0.21591(15) 0.0294(4) Uani 1 1 d . . . . .
O1 O 0.6164(2) 0.9211(2) 0.30706(16) 0.0327(4) Uani 1 1 d . . . . .
N1 N 0.5065(3) 0.7788(3) 0.51490(18) 0.0273(4) Uani 1 1 d . . . . .
H1 H 0.633737 0.862888 0.512445 0.033 Uiso 1 1 calc R . . . .
C10 C 0.6161(3) 0.6949(3) 0.6975(2) 0.0244(5) Uani 1 1 d . . . . .
C5 C 0.4609(3) 0.6830(3) 0.6124(2) 0.0227(4) Uani 1 1 d . . . . .
C3 C 0.4383(3) 0.8306(3) 0.3099(2) 0.0249(5) Uani 1 1 d . . . . .
C8 C 0.3715(4) 0.4930(4) 0.8098(2) 0.0308(5) Uani 1 1 d . . . . .
C6 C 0.2624(4) 0.5768(3) 0.6336(2) 0.0280(5) Uani 1 1 d . . . . .
H6 H 0.155243 0.569633 0.579137 0.034 Uiso 1 1 calc R . . . .
C4 C 0.3467(3) 0.7419(3) 0.4171(2) 0.0248(5) Uani 1 1 d . . . . .
H4A H 0.265628 0.800647 0.453242 0.030 Uiso 1 1 calc R . . . .
H4B H 0.254918 0.598139 0.384506 0.030 Uiso 1 1 calc R . . . .
C9 C 0.5716(3) 0.6003(3) 0.7964(2) 0.0285(5) Uani 1 1 d . . . . .
H9 H 0.677176 0.609574 0.853585 0.034 Uiso 1 1 calc R . . . .
C7 C 0.2154(4) 0.4809(4) 0.7316(2) 0.0303(5) Uani 1 1 d . . . . .
H7 H 0.078611 0.408722 0.744193 0.036 Uiso 1 1 calc R . . . .
C2 C 0.3581(4) 0.8655(4) 0.1044(2) 0.0326(5) Uani 1 1 d . . . . .
H2A H 0.435934 0.806967 0.062742 0.039 Uiso 1 1 calc R . . . .
H2B H 0.446688 1.010509 0.130001 0.039 Uiso 1 1 calc R . . . .
C1 C 0.1713(4) 0.8108(4) 0.0146(2) 0.0436(7) Uani 1 1 d . . . . .
H1A H 0.210880 0.860183 -0.061554 0.065 Uiso 1 1 calc GR . . . .
H1B H 0.095658 0.869471 0.056907 0.065 Uiso 1 1 calc GR . . . .
H1C H 0.085309 0.667066 -0.010322 0.065 Uiso 1 1 calc GR . . . .

loop_
_atom_site_aniso_label
_atom_site_aniso_U_11
_atom_site_aniso_U_22
_atom_site_aniso_U_33
_atom_site_aniso_U_23
_atom_site_aniso_U_13
_atom_site_aniso_U_12
I1 0.01742(9) 0.02882(9) 0.03393(9) 0.00928(6) 0.00358(6) 0.00902(7)
F1 0.0329(8) 0.0586(10) 0.0368(8) 0.0285(7) 0.0081(6) 0.0114(8)
O2 0.0228(8) 0.0362(9) 0.0288(8) 0.0151(7) 0.0049(7) 0.0117(7)
O1 0.0203(9) 0.0354(9) 0.0396(9) 0.0136(8) 0.0068(7) 0.0101(8)
N1 0.0169(9) 0.0284(10) 0.0334(10) 0.0130(8) 0.0025(8) 0.0071(8)
C10 0.0172(11) 0.0233(11) 0.0302(11) 0.0042(9) 0.0030(9) 0.0090(9)
C5 0.0200(11) 0.0202(10) 0.0267(11) 0.0054(9) 0.0032(9) 0.0092(9)
C3 0.0216(12) 0.0215(11) 0.0320(11) 0.0085(9) 0.0060(9) 0.0103(10)
C8 0.0307(13) 0.0338(13) 0.0253(11) 0.0124(10) 0.0077(10) 0.0119(11)
C6 0.0202(12) 0.0316(12) 0.0300(11) 0.0067(10) 0.0006(9) 0.0117(10)
C4 0.0195(11) 0.0240(11) 0.0306(11) 0.0098(9) 0.0032(9) 0.0094(9)
C9 0.0240(12) 0.0319(12) 0.0284(11) 0.0086(10) 0.0023(9) 0.0125(10)
C7 0.0191(12) 0.0351(13) 0.0312(12) 0.0088(10) 0.0067(9) 0.0087(10)
C2 0.0318(14) 0.0378(14) 0.0300(12) 0.0166(10) 0.0124(10) 0.0152(11)
C1 0.0402(16) 0.0589(18) 0.0324(13) 0.0183(13) 0.0085(12) 0.0225(14)

loop_
_atom_type_symbol
_atom_type_description
_atom_type_scat_dispersion_real
_atom_type_scat_dispersion_imag
_atom_type_scat_source
C C 0.0033 0.0016 'International Tables Vol C Tables 4.2.6.8 and 6.1.1.4'
H H 0.0000 0.0000 'International Tables Vol C Tables 4.2.6.8 and 6.1.1.4'
F F 0.0171 0.0103 'International Tables Vol C Tables 4.2.6.8 and 6.1.1.4'
I I -0.4742 1.8119 'International Tables Vol C Tables 4.2.6.8 and 6.1.1.4'
N N 0.0061 0.0033 'International Tables Vol C Tables 4.2.6.8 and 6.1.1.4'
O O 0.0106 0.0060 'International Tables Vol C Tables 4.2.6.8 and 6.1.1.4'

loop_
_geom_angle_atom_site_label_1
_geom_angle_atom_site_label_2
_geom_angle_atom_site_label_3
_geom_angle
_geom_angle_site_symmetry_1
_geom_angle_site_symmetry_3
_geom_angle_publ_flag
C3 O2 C2 116.15(18) . . ?
C5 N1 C4 120.39(19) . . ?
C5 C10 I1 120.63(17) . . ?
C9 C10 I1 118.11(16) . . ?
C9 C10 C5 121.2(2) . . ?
N1 C5 C10 120.9(2) . . ?
N1 C5 C6 121.9(2) . . ?
C6 C5 C10 117.2(2) . . ?
O2 C3 C4 110.05(19) . . ?
O1 C3 O2 124.6(2) . . ?
O1 C3 C4 125.3(2) . . ?
F1 C8 C9 119.1(2) . . ?
F1 C8 C7 118.5(2) . . ?
C7 C8 C9 122.4(2) . . ?
C7 C6 C5 122.2(2) . . ?
N1 C4 C3 109.51(18) . . ?
C8 C9 C10 118.6(2) . . ?
C8 C7 C6 118.3(2) . . ?
O2 C2 C1 107.3(2) . . ?

loop_
_geom_bond_atom_site_label_1
_geom_bond_atom_site_label_2
_geom_bond_distance
_geom_bond_site_symmetry_2
_geom_bond_publ_flag
I1 C10 2.100(2) . ?
F1 C8 1.362(3) . ?
O2 C3 1.337(3) . ?
O2 C2 1.460(3) . ?
O1 C3 1.196(3) . ?
N1 C5 1.381(3) . ?
N1 C4 1.442(3) . ?
C10 C5 1.409(3) . ?
C10 C9 1.389(3) . ?
C5 C6 1.391(3) . ?
C3 C4 1.502(3) . ?
C8 C9 1.375(3) . ?
C8 C7 1.371(3) . ?
C6 C7 1.386(3) . ?
C2 C1 1.498(4) . ?
